data_4122413
loop_
_publ_author_name
'Su, Chicheung'
'Guang, Jie'
'Li, Weibin'
'Wu, Kuiwang'
'Hopson, Russell'
'Williard, Paul G.'

_publ_section_title
;
 Chiral lithium diamides derived from linked N-isopropyl valinol or
 alaninol.
;
_journal_issue 33
_journal_name_full 'Journal of the American Chemical Society'
_journal_page_first 11735
_journal_page_last 11747
_journal_paper_doi 10.1021/ja505179y
_journal_volume 136
_journal_year 2014
_chemical_formula_sum 'C42 H92 Li4 N4 O6'
_chemical_formula_weight 776.95
_chemical_name_common ccs23feb13
_space_group_crystal_system orthorhombic
_space_group_IT_number 19
_space_group_name_Hall 'P 2ac 2ab'
_space_group_name_H-M_alt 'P 21 21 21'
_symmetry_space_group_name_Hall 'P 2ac 2ab'
_symmetry_space_group_name_H-M 'P 21 21 21'
_atom_sites_solution_hydrogens geom
_atom_sites_solution_primary direct
_atom_sites_solution_secondary difmap
_cell_angle_alpha 90
_cell_angle_beta 90
_cell_angle_gamma 90
_cell_formula_units_Z 4
_cell_length_a 10.8399(9)
_cell_length_b 12.7510(10)
_cell_length_c 36.398(3)
_cell_measurement_temperature 198.(2)
_cell_volume 5030.9(7)
_computing_structure_refinement 'SHELXL-2013 (Sheldrick, 2013)'
_computing_structure_solution 'SHELXS-97 (Sheldrick, 2008)'
_diffrn_ambient_temperature 198.(2)
_diffrn_measured_fraction_theta_full 0.994
_diffrn_measured_fraction_theta_max 0.994
_diffrn_radiation_wavelength 0.71073
_diffrn_reflns_av_R_equivalents 0.0711
_diffrn_reflns_av_sigmaI/netI 0.0415
_diffrn_reflns_limit_h_max 9
_diffrn_reflns_limit_h_min -9
_diffrn_reflns_limit_k_max 11
_diffrn_reflns_limit_k_min -11
_diffrn_reflns_limit_l_max 32
_diffrn_reflns_limit_l_min -32
_diffrn_reflns_number 26351
_diffrn_reflns_theta_full 18.56
_diffrn_reflns_theta_max 18.56
_diffrn_reflns_theta_min 2.24
_exptl_absorpt_coefficient_mu 0.065
_exptl_absorpt_correction_T_max 0.98
_exptl_absorpt_correction_T_min 0.98
_exptl_absorpt_process_details
;
;
_exptl_crystal_density_diffrn 1.026
_exptl_crystal_density_method 'not measured'
_exptl_crystal_description chunk
_exptl_crystal_F_000 1728
_exptl_crystal_size_max 0.280
_exptl_crystal_size_mid 0.250
_exptl_crystal_size_min 0.250
_refine_diff_density_max 0.319
_refine_diff_density_min -0.225
_refine_ls_abs_structure_details
;
Flack x determined using 1342 quotients [(I+)-(I-)]/[(I+)+(I-)]
(Parsons and Flack (2004), Acta Cryst. A60, s61).
;
_refine_ls_abs_structure_Flack 1.1(8)
_refine_ls_extinction_method none
_refine_ls_goodness_of_fit_ref 1.030
_refine_ls_hydrogen_treatment constr
_refine_ls_matrix_type full
_refine_ls_number_parameters 521
_refine_ls_number_reflns 3760
_refine_ls_number_restraints 0
_refine_ls_restrained_S_all 1.030
_refine_ls_R_factor_all 0.0787
_refine_ls_R_factor_gt 0.0720
_refine_ls_shift/su_max 0.000
_refine_ls_shift/su_mean 0.000
_refine_ls_structure_factor_coef Fsqd
_refine_ls_weighting_details 'w=1/[\s^2^(Fo^2^)+(0.1284P)^2^+8.9802P] where P=(Fo^2^+2Fc^2^)/3'
_refine_ls_weighting_scheme calc
_refine_ls_wR_factor_gt 0.1966
_refine_ls_wR_factor_ref 0.2028
_reflns_number_gt 3419
_reflns_number_total 3760
_reflns_threshold_expression 'I > 2\s(I)'
_cod_data_source_file ja505179y_si_010.cif
_cod_data_source_block I
_cod_depositor_comments 'Adding full bibliography for 4122407--4122413.cif.'
_cod_database_code 4122413

loop_
_space_group_symop_operation_xyz
'x, y, z'
'-x+1/2, -y, z+1/2'
'-x, y+1/2, -z+1/2'
'x+1/2, -y+1/2, -z'

loop_
_atom_site_type_symbol
_atom_site_label
_atom_site_fract_x
_atom_site_fract_y
_atom_site_fract_z
_atom_site_U_iso_or_equiv
_atom_site_adp_type
_atom_site_calc_flag
_atom_site_refinement_flags_adp
_atom_site_refinement_flags_posn
_atom_site_occupancy
C C1 0.0117(9) 0.1504(8) 0.9159(3) 0.040(3) Uani d . . 1
H H1A -0.052 0.1866 0.9011 0.048 Uiso calc U R 1
H H1B -0.0094 0.1598 0.9422 0.048 Uiso calc U R 1
C C2 0.0116(11) 0.0373(8) 0.9069(3) 0.038(3) Uani d . . 1
H H2 0.0307 0.0314 0.8801 0.045 Uiso calc U R 1
C C3 -0.1180(10) -0.0058(10) 0.9123(3) 0.058(4) Uani d . . 1
H H3A -0.1463 0.0104 0.9372 0.086 Uiso calc U R 1
H H3B -0.1172 -0.082 0.9088 0.086 Uiso calc U R 1
H H3C -0.1739 0.0264 0.8944 0.086 Uiso calc U R 1
C C4 0.1313(10) -0.1217(8) 0.9102(3) 0.041(3) Uani d . . 1
H H4 0.0488 -0.1562 0.9078 0.049 Uiso calc U R 1
C C5 0.1890(13) -0.1198(10) 0.8721(3) 0.073(4) Uani d . . 1
H H5A 0.2658 -0.0793 0.8729 0.11 Uiso calc U R 1
H H5B 0.1316 -0.0872 0.8548 0.11 Uiso calc U R 1
H H5C 0.2069 -0.1917 0.8642 0.11 Uiso calc U R 1
C C6 0.2090(14) -0.1911(10) 0.9343(3) 0.077(5) Uani d . . 1
H H6A 0.1796 -0.1865 0.9597 0.116 Uiso calc U R 1
H H6B 0.2952 -0.1681 0.9332 0.116 Uiso calc U R 1
H H6C 0.2029 -0.2638 0.9258 0.116 Uiso calc U R 1
C C7 0.4586(10) 0.0241(9) 0.9645(3) 0.044(3) Uani d . . 1
H H7A 0.5492 0.0189 0.9674 0.053 Uiso calc U R 1
H H7B 0.4252 -0.0479 0.9623 0.053 Uiso calc U R 1
C C8 0.4051(10) 0.0755(9) 0.9976(3) 0.038(3) Uani d . . 1
H H8 0.4437 0.1459 1.0013 0.045 Uiso calc U R 1
C C9 0.4383(10) 0.0024(9) 1.0298(3) 0.055(4) Uani d . . 1
H H9A 0.4101 -0.069 1.0243 0.083 Uiso calc U R 1
H H9B 0.3979 0.0274 1.0523 0.083 Uiso calc U R 1
H H9C 0.5279 0.0022 1.0334 0.083 Uiso calc U R 1
C C10 0.2282(10) 0.1684(8) 1.0186(3) 0.038(3) Uani d . . 1
H H10 0.2759 0.1604 1.0419 0.045 Uiso calc U R 1
C C11 0.2469(11) 0.2791(8) 1.0046(3) 0.054(3) Uani d . . 1
H H11A 0.2014 0.2884 0.9816 0.082 Uiso calc U R 1
H H11B 0.335 0.2914 1.0003 0.082 Uiso calc U R 1
H H11C 0.2164 0.3291 1.0229 0.082 Uiso calc U R 1
C C12 0.0933(10) 0.1508(8) 1.0271(3) 0.047(3) Uani d . . 1
H H12A 0.0841 0.0864 1.0415 0.071 Uiso calc U R 1
H H12B 0.047 0.144 1.0041 0.071 Uiso calc U R 1
H H12C 0.0614 0.2104 1.0411 0.071 Uiso calc U R 1
C C13 0.5541(11) 0.7265(8) 0.8395(3) 0.045(3) Uani d . . 1
H H13A 0.5072 0.7775 0.8546 0.054 Uiso calc U R 1
H H13B 0.5265 0.7336 0.8137 0.054 Uiso calc U R 1
C C14 0.6914(10) 0.7509(9) 0.8421(3) 0.041(3) Uani d . . 1
H H14 0.7149 0.7511 0.8687 0.05 Uiso calc U R 1
C C15 0.7088(12) 0.8614(9) 0.8273(3) 0.067(4) Uani d . . 1
H H15A 0.6774 0.8652 0.8021 0.101 Uiso calc U R 1
H H15B 0.7967 0.8793 0.8275 0.101 Uiso calc U R 1
H H15C 0.6635 0.9111 0.8428 0.101 Uiso calc U R 1
C C16 0.8874(10) 0.6669(9) 0.8393(3) 0.047(3) Uani d . . 1
H H16 0.9165 0.7411 0.8415 0.056 Uiso calc U R 1
C C17 0.9761(12) 0.6094(12) 0.8152(4) 0.084(5) Uani d . . 1
H H17A 0.9818 0.6449 0.7914 0.126 Uiso calc U R 1
H H17B 0.9471 0.5374 0.8116 0.126 Uiso calc U R 1
H H17C 1.0576 0.6083 0.8269 0.126 Uiso calc U R 1
C C18 0.8956(12) 0.6165(12) 0.8774(3) 0.078(4) Uani d . . 1
H H18A 0.8663 0.5439 0.8761 0.116 Uiso calc U R 1
H H18B 0.8443 0.656 0.8947 0.116 Uiso calc U R 1
H H18C 0.9815 0.6173 0.8858 0.116 Uiso calc U R 1
C C19 0.7335(11) 0.3562(9) 0.7994(3) 0.051(3) Uani d . . 1
H H19A 0.7399 0.2788 0.7997 0.061 Uiso calc U R 1
H H19B 0.8181 0.3853 0.7982 0.061 Uiso calc U R 1
C C20 0.6626(12) 0.3901(9) 0.7663(3) 0.050(3) Uani d . . 1
H H20 0.5788 0.3575 0.7678 0.06 Uiso calc U R 1
C C21 0.7257(12) 0.3462(9) 0.7324(3) 0.064(4) Uani d . . 1
H H21A 0.8141 0.3622 0.7334 0.097 Uiso calc U R 1
H H21B 0.6898 0.3781 0.7103 0.097 Uiso calc U R 1
H H21C 0.7141 0.27 0.7315 0.097 Uiso calc U R 1
C C22 0.5435(12) 0.5295(9) 0.7424(3) 0.051(3) Uani d . . 1
H H22 0.5482 0.4847 0.7199 0.061 Uiso calc U R 1
C C23 0.5539(13) 0.6461(10) 0.7309(3) 0.072(4) Uani d . . 1
H H23A 0.6288 0.6561 0.7163 0.108 Uiso calc U R 1
H H23B 0.5577 0.6903 0.7529 0.108 Uiso calc U R 1
H H23C 0.4816 0.6655 0.7162 0.108 Uiso calc U R 1
C C24 0.4189(11) 0.5154(12) 0.7598(4) 0.075(4) Uani d . . 1
H H24A 0.4085 0.5667 0.7796 0.113 Uiso calc U R 1
H H24B 0.4123 0.4443 0.7698 0.113 Uiso calc U R 1
H H24C 0.3546 0.5261 0.7412 0.113 Uiso calc U R 1
C C25 0.1258(11) 0.3073(9) 0.9033(3) 0.047(3) Uani d . . 1
H H25A 0.0963 0.3424 0.9259 0.056 Uiso calc U R 1
H H25B 0.0682 0.3245 0.8831 0.056 Uiso calc U R 1
C C26 0.2516(10) 0.3439(8) 0.8941(3) 0.047(3) Uani d . . 1
H H26A 0.2848 0.2995 0.8741 0.056 Uiso calc U R 1
H H26B 0.3053 0.3341 0.9159 0.056 Uiso calc U R 1
C C27 0.2582(10) 0.4605(8) 0.8820(3) 0.047(3) Uani d . . 1
H H27A 0.2025 0.4717 0.8608 0.057 Uiso calc U R 1
H H27B 0.2299 0.5059 0.9024 0.057 Uiso calc U R 1
C C28 0.3876(9) 0.4901(8) 0.8714(3) 0.043(3) Uani d . . 1
H H28A 0.4139 0.4459 0.8505 0.052 Uiso calc U R 1
H H28B 0.4431 0.4748 0.8924 0.052 Uiso calc U R 1
C C29 0.4021(10) 0.6062(9) 0.8607(3) 0.044(3) Uani d . . 1
H H29A 0.3501 0.6226 0.8391 0.052 Uiso calc U R 1
H H29B 0.3765 0.6521 0.8813 0.052 Uiso calc U R 1
C C30 0.5017(11) 0.0443(9) 0.9013(3) 0.051(3) Uani d . . 1
H H30A 0.4804 -0.0298 0.8962 0.061 Uiso calc U R 1
H H30B 0.5907 0.0478 0.9074 0.061 Uiso calc U R 1
C C31 0.4762(13) 0.1092(9) 0.8681(3) 0.060(4) Uani d . . 1
H H31A 0.3857 0.1153 0.8651 0.073 Uiso calc U R 1
H H31B 0.509 0.0723 0.8463 0.073 Uiso calc U R 1
C C32 0.5319(11) 0.2202(9) 0.8694(3) 0.047(3) Uani d . . 1
H H32A 0.5 0.2597 0.848 0.056 Uiso calc U R 1
H H32B 0.5006 0.2555 0.8918 0.056 Uiso calc U R 1
C C33 0.6706(12) 0.2290(10) 0.8693(3) 0.057(4) Uani d . . 1
H H33A 0.7038 0.1857 0.849 0.069 Uiso calc U R 1
H H33B 0.7028 0.1999 0.8926 0.069 Uiso calc U R 1
C C34 0.7181(10) 0.3418(9) 0.8649(3) 0.047(3) Uani d . . 1
H H34A 0.6921 0.3835 0.8865 0.057 Uiso calc U R 1
H H34B 0.8094 0.3407 0.8645 0.057 Uiso calc U R 1
C C35 0.1515(14) -0.2570(10) 1.0472(3) 0.079(4) Uani d . . 1
H H35A 0.2248 -0.2576 1.0314 0.118 Uiso calc U R 1
H H35B 0.0892 -0.3046 1.037 0.118 Uiso calc U R 1
H H35C 0.174 -0.2802 1.072 0.118 Uiso calc U R 1
C C36 0.1005(13) -0.1489(11) 1.0489(3) 0.066(4) Uani d . . 1
H H36A 0.0322 -0.1472 1.067 0.079 Uiso calc U R 1
H H36B 0.1656 -0.1005 1.0576 0.079 Uiso calc U R 1
C C37 -0.0652(11) -0.1454(9) 1.0054(4) 0.058(4) Uani d . . 1
H H37A -0.08 -0.2164 1.0155 0.07 Uiso calc U R 1
H H37B -0.0737 -0.1493 0.9784 0.07 Uiso calc U R 1
C C38 -0.1608(11) -0.0712(10) 1.0204(4) 0.064(4) Uani d . . 1
H H38A -0.1474 -0.001 1.0102 0.095 Uiso calc U R 1
H H38B -0.154 -0.0682 1.0472 0.095 Uiso calc U R 1
H H38C -0.2433 -0.096 1.0136 0.095 Uiso calc U R 1
C C39 1.0275(17) 0.5702(17) 0.7049(5) 0.137(8) Uani d . . 1
H H39A 1.0419 0.5509 0.7306 0.205 Uiso calc U R 1
H H39B 1.0871 0.6239 0.6975 0.205 Uiso calc U R 1
H H39C 1.0375 0.5081 0.6893 0.205 Uiso calc U R 1
C C40 0.9010(14) 0.6117(12) 0.7008(4) 0.082(4) Uani d . . 1
H H40A 0.8959 0.6528 0.6778 0.099 Uiso calc U R 1
H H40B 0.8426 0.5523 0.6988 0.099 Uiso calc U R 1
C C41 0.9138(17) 0.7828(18) 0.7331(6) 0.132(8) Uani d . . 1
H H41A 0.9046 0.8077 0.7587 0.158 Uiso calc U R 1
H H41B 1.003 0.7818 0.7273 0.158 Uiso calc U R 1
C C42 0.859(2) 0.848(2) 0.7113(8) 0.193(12) Uani d . . 1
H H42A 0.7698 0.8392 0.7131 0.29 Uiso calc U R 1
H H42B 0.8859 0.8355 0.686 0.29 Uiso calc U R 1
H H42C 0.8811 0.9202 0.7184 0.29 Uiso calc U R 1
Li Li1 0.2446(19) 0.0965(14) 0.9362(5) 0.046(5) Uani d . . 1
Li Li2 0.1392(15) -0.0209(13) 0.9810(5) 0.038(4) Uani d . . 1
Li Li3 0.6484(18) 0.5403(15) 0.8223(4) 0.044(5) Uani d . . 1
Li Li4 0.765(2) 0.6239(14) 0.7719(5) 0.052(5) Uani d . . 1
N N1 0.1107(7) -0.0193(7) 0.9267(2) 0.034(2) Uani d . . 1
N N2 0.2699(7) 0.0869(6) 0.9927(2) 0.032(2) Uani d . . 1
N N3 0.7638(7) 0.6687(7) 0.8236(2) 0.039(2) Uani d . . 1
N N4 0.6464(9) 0.5034(7) 0.7664(2) 0.041(2) Uani d . . 1
O O1 0.1303(7) 0.1968(5) 0.90870(18) 0.042(2) Uani d . . 1
O O2 0.4305(7) 0.0821(5) 0.93155(19) 0.041(2) Uani d . . 1
O O3 0.5295(7) 0.6229(5) 0.85218(19) 0.041(2) Uani d . . 1
O O4 0.6748(7) 0.3913(6) 0.8326(2) 0.048(2) Uani d . . 1
O O5 0.0561(7) -0.1134(6) 1.0144(2) 0.049(2) Uani d . . 1
O O6 0.8652(8) 0.6758(7) 0.7304(2) 0.064(2) Uani d . . 1

loop_
_atom_site_aniso_label
_atom_site_aniso_U_11
_atom_site_aniso_U_22
_atom_site_aniso_U_33
_atom_site_aniso_U_12
_atom_site_aniso_U_13
_atom_site_aniso_U_23
C1 0.021(8) 0.049(9) 0.051(7) 0.005(6) -0.002(6) 0.015(6)
C2 0.054(9) 0.031(8) 0.028(6) 0.000(6) -0.005(6) 0.000(6)
C3 0.041(9) 0.062(8) 0.070(9) 0.008(7) -0.018(7) 0.008(7)
C4 0.045(8) 0.030(7) 0.048(8) 0.000(6) 0.004(7) 0.004(6)
C5 0.115(12) 0.072(10) 0.033(8) 0.032(9) 0.015(8) 0.005(7)
C6 0.113(12) 0.061(9) 0.058(9) 0.044(9) 0.006(8) -0.008(7)
C7 0.024(7) 0.055(8) 0.054(8) 0.001(6) 0.001(6) 0.021(7)
C8 0.034(8) 0.049(7) 0.031(7) -0.005(6) 0.000(6) 0.009(6)
C9 0.042(8) 0.064(9) 0.060(8) 0.000(7) -0.003(6) 0.010(7)
C10 0.039(8) 0.036(8) 0.038(7) -0.011(6) -0.015(6) 0.001(6)
C11 0.041(8) 0.044(8) 0.077(9) -0.016(6) 0.007(7) -0.009(7)
C12 0.045(8) 0.039(7) 0.059(8) -0.006(6) 0.014(6) -0.014(6)
C13 0.055(9) 0.033(8) 0.046(7) 0.007(6) 0.016(6) 0.006(6)
C14 0.036(8) 0.051(8) 0.037(7) -0.008(7) 0.003(6) 0.006(7)
C15 0.072(10) 0.049(9) 0.080(9) -0.015(7) 0.024(8) 0.002(7)
C16 0.044(9) 0.051(8) 0.044(8) -0.002(6) 0.002(7) -0.001(6)
C17 0.035(8) 0.141(14) 0.075(10) 0.037(9) -0.018(8) -0.023(10)
C18 0.052(9) 0.124(12) 0.056(9) 0.012(8) -0.013(7) 0.039(9)
C19 0.060(8) 0.037(7) 0.056(9) 0.008(7) 0.011(8) 0.005(7)
C20 0.065(8) 0.039(9) 0.046(8) 0.005(7) 0.015(8) -0.003(7)
C21 0.085(10) 0.040(7) 0.069(9) 0.005(7) 0.006(8) 0.001(7)
C22 0.059(10) 0.038(8) 0.054(8) -0.002(7) -0.013(8) 0.002(6)
C23 0.092(11) 0.071(11) 0.052(8) 0.029(8) -0.023(8) -0.005(7)
C24 0.038(9) 0.109(12) 0.078(9) -0.003(8) -0.002(8) -0.003(9)
C25 0.057(10) 0.039(8) 0.045(7) 0.009(7) 0.014(6) 0.003(6)
C26 0.032(8) 0.040(8) 0.070(8) 0.000(6) 0.012(7) 0.012(6)
C27 0.026(7) 0.049(8) 0.067(8) 0.001(6) 0.009(6) -0.001(7)
C28 0.033(8) 0.031(8) 0.065(8) 0.001(6) 0.015(6) 0.005(6)
C29 0.030(8) 0.052(9) 0.049(7) 0.000(6) 0.009(6) 0.004(6)
C30 0.051(8) 0.047(8) 0.055(8) 0.001(6) 0.014(7) 0.001(8)
C31 0.089(10) 0.046(9) 0.047(8) 0.007(8) -0.001(7) -0.005(7)
C32 0.064(10) 0.045(9) 0.031(7) 0.012(7) 0.009(6) 0.011(6)
C33 0.058(10) 0.062(10) 0.051(8) 0.012(7) 0.008(7) 0.018(7)
C34 0.041(7) 0.064(9) 0.036(7) 0.009(7) -0.010(6) 0.018(7)
C35 0.111(12) 0.059(10) 0.066(9) 0.037(9) -0.017(9) 0.005(7)
C36 0.084(10) 0.094(12) 0.021(7) -0.006(9) -0.002(7) 0.008(7)
C37 0.047(9) 0.039(8) 0.089(10) -0.012(7) -0.016(8) 0.016(7)
C38 0.032(7) 0.062(9) 0.097(11) -0.004(8) 0.002(7) -0.005(8)
C39 0.096(14) 0.20(2) 0.114(15) 0.064(15) 0.001(12) -0.034(14)
C40 0.091(13) 0.094(11) 0.061(9) 0.000(10) 0.015(9) -0.017(9)
C41 0.084(13) 0.15(2) 0.164(19) -0.041(14) 0.026(13) 0.065(16)
C42 0.16(2) 0.16(2) 0.27(3) -0.009(19) -0.01(2) 0.08(2)
Li1 0.061(13) 0.031(10) 0.046(11) 0.002(10) 0.017(10) -0.011(9)
Li2 0.026(10) 0.037(11) 0.050(11) -0.007(9) -0.010(9) 0.003(9)
Li3 0.050(12) 0.055(12) 0.028(10) 0.001(10) 0.013(9) 0.002(9)
Li4 0.072(14) 0.043(11) 0.043(11) 0.004(11) 0.002(11) -0.007(9)
N1 0.038(6) 0.034(6) 0.032(5) 0.009(5) -0.003(5) 0.006(5)
N2 0.018(6) 0.037(5) 0.040(5) -0.006(4) 0.000(4) -0.013(5)
N3 0.017(6) 0.059(6) 0.040(5) 0.011(5) -0.004(5) -0.009(5)
N4 0.051(7) 0.040(6) 0.031(5) 0.004(5) 0.001(5) -0.005(4)
O1 0.043(6) 0.033(5) 0.051(5) 0.001(4) 0.007(4) 0.012(4)
O2 0.051(5) 0.036(4) 0.038(5) 0.005(4) 0.018(4) 0.001(4)
O3 0.032(5) 0.038(5) 0.054(5) -0.004(4) 0.010(4) 0.012(4)
O4 0.047(5) 0.050(5) 0.047(5) 0.010(4) 0.010(4) 0.009(4)
O5 0.045(6) 0.049(5) 0.052(6) -0.007(4) -0.003(4) 0.011(4)
O6 0.069(6) 0.055(6) 0.068(6) -0.015(5) 0.021(5) 0.000(5)

loop_
_atom_type_symbol
_atom_type_description
_atom_type_scat_dispersion_real
_atom_type_scat_dispersion_imag
_atom_type_scat_source
C C 0.0033 0.0016 'International Tables Vol C Tables 4.2.6.8 and 6.1.1.4'
H H 0.0000 0.0000 'International Tables Vol C Tables 4.2.6.8 and 6.1.1.4'
Li Li -0.0003 0.0001 'International Tables Vol C Tables 4.2.6.8 and 6.1.1.4'
N N 0.0061 0.0033 'International Tables Vol C Tables 4.2.6.8 and 6.1.1.4'
O O 0.0106 0.0060 'International Tables Vol C Tables 4.2.6.8 and 6.1.1.4'

loop_
_geom_angle_atom_site_label_1
_geom_angle_atom_site_label_2
_geom_angle_atom_site_label_3
_geom_angle
O1 C1 C2 111.1(9)
O1 C1 Li1 47.5(5)
C2 C1 Li1 79.3(7)
O1 C1 H1A 109.4
C2 C1 H1A 109.4
Li1 C1 H1A 156.0
O1 C1 H1B 109.4
C2 C1 H1B 109.4
Li1 C1 H1B 89.0
H1A C1 H1B 108.0
C1 C2 N1 111.5(9)
C1 C2 C3 108.9(9)
N1 C2 C3 115.5(9)
C1 C2 H2 106.9
N1 C2 H2 106.9
C3 C2 H2 106.9
C2 C3 H3A 109.5
C2 C3 H3B 109.5
H3A C3 H3B 109.5
C2 C3 H3C 109.5
H3A C3 H3C 109.5
H3B C3 H3C 109.5
N1 C4 C6 111.8(9)
N1 C4 C5 115.2(9)
C6 C4 C5 108.1(10)
N1 C4 H4 107.1
C6 C4 H4 107.1
C5 C4 H4 107.1
C4 C5 H5A 109.5
C4 C5 H5B 109.5
H5A C5 H5B 109.5
C4 C5 H5C 109.5
H5A C5 H5C 109.5
H5B C5 H5C 109.5
C4 C6 H6A 109.5
C4 C6 H6B 109.5
H6A C6 H6B 109.5
C4 C6 H6C 109.5
H6A C6 H6C 109.5
H6B C6 H6C 109.5
O2 C7 C8 111.4(8)
O2 C7 H7A 109.4
C8 C7 H7A 109.4
O2 C7 H7B 109.4
C8 C7 H7B 109.4
H7A C7 H7B 108.0
N2 C8 C7 109.4(8)
N2 C8 C9 112.4(8)
C7 C8 C9 105.0(9)
N2 C8 H8 110.0
C7 C8 H8 110.0
C9 C8 H8 110.0
C8 C9 H9A 109.5
C8 C9 H9B 109.5
H9A C9 H9B 109.5
C8 C9 H9C 109.5
H9A C9 H9C 109.5
H9B C9 H9C 109.5
N2 C10 C12 108.9(8)
N2 C10 C11 113.7(9)
C12 C10 C11 109.7(9)
N2 C10 H10 108.1
C12 C10 H10 108.1
C11 C10 H10 108.1
C10 C11 H11A 109.5
C10 C11 H11B 109.5
H11A C11 H11B 109.5
C10 C11 H11C 109.5
H11A C11 H11C 109.5
H11B C11 H11C 109.5
C10 C12 H12A 109.5
C10 C12 H12B 109.5
H12A C12 H12B 109.5
C10 C12 H12C 109.5
H12A C12 H12C 109.5
H12B C12 H12C 109.5
O3 C13 C14 110.6(9)
O3 C13 Li3 47.1(6)
C14 C13 Li3 79.7(7)
O3 C13 H13A 109.5
C14 C13 H13A 109.5
Li3 C13 H13A 156.0
O3 C13 H13B 109.5
C14 C13 H13B 109.5
Li3 C13 H13B 88.5
H13A C13 H13B 108.1
N3 C14 C15 115.6(9)
N3 C14 C13 110.4(9)
C15 C14 C13 106.8(9)
N3 C14 H14 107.9
C15 C14 H14 107.9
C13 C14 H14 107.9
C14 C15 H15A 109.5
C14 C15 H15B 109.5
H15A C15 H15B 109.5
C14 C15 H15C 109.5
H15A C15 H15C 109.5
H15B C15 H15C 109.5
N3 C16 C17 111.6(9)
N3 C16 C18 114.6(9)
C17 C16 C18 106.7(10)
N3 C16 H16 107.9
C17 C16 H16 107.9
C18 C16 H16 107.9
C16 C17 H17A 109.5
C16 C17 H17B 109.5
H17A C17 H17B 109.5
C16 C17 H17C 109.5
H17A C17 H17C 109.5
H17B C17 H17C 109.5
C16 C18 H18A 109.5
C16 C18 H18B 109.5
H18A C18 H18B 109.5
C16 C18 H18C 109.5
H18A C18 H18C 109.5
H18B C18 H18C 109.5
O4 C19 C20 111.1(9)
O4 C19 H19A 109.4
C20 C19 H19A 109.4
O4 C19 H19B 109.4
C20 C19 H19B 109.4
H19A C19 H19B 108.0
N4 C20 C19 110.3(9)
N4 C20 C21 115.0(9)
C19 C20 C21 108.5(10)
N4 C20 H20 107.6
C19 C20 H20 107.6
C21 C20 H20 107.6
C20 C21 H21A 109.5
C20 C21 H21B 109.5
H21A C21 H21B 109.5
C20 C21 H21C 109.5
H21A C21 H21C 109.5
H21B C21 H21C 109.5
N4 C22 C24 114.2(9)
N4 C22 C23 109.1(10)
C24 C22 C23 107.1(11)
N4 C22 H22 108.8
C24 C22 H22 108.8
C23 C22 H22 108.8
C22 C23 H23A 109.5
C22 C23 H23B 109.5
H23A C23 H23B 109.5
C22 C23 H23C 109.5
H23A C23 H23C 109.5
H23B C23 H23C 109.5
C22 C24 H24A 109.5
C22 C24 H24B 109.5
H24A C24 H24B 109.5
C22 C24 H24C 109.5
H24A C24 H24C 109.5
H24B C24 H24C 109.5
O1 C25 C26 108.1(9)
O1 C25 H25A 110.1
C26 C25 H25A 110.1
O1 C25 H25B 110.1
C26 C25 H25B 110.1
H25A C25 H25B 108.4
C25 C26 C27 114.1(9)
C25 C26 H26A 108.7
C27 C26 H26A 108.7
C25 C26 H26B 108.7
C27 C26 H26B 108.7
H26A C26 H26B 107.6
C28 C27 C26 110.9(9)
C28 C27 H27A 109.5
C26 C27 H27A 109.5
C28 C27 H27B 109.5
C26 C27 H27B 109.5
H27A C27 H27B 108.0
C27 C28 C29 113.7(9)
C27 C28 H28A 108.8
C29 C28 H28A 108.8
C27 C28 H28B 108.8
C29 C28 H28B 108.8
H28A C28 H28B 107.7
O3 C29 C28 107.2(8)
O3 C29 H29A 110.3
C28 C29 H29A 110.3
O3 C29 H29B 110.3
C28 C29 H29B 110.3
H29A C29 H29B 108.5
O2 C30 C31 109.7(9)
O2 C30 H30A 109.7
C31 C30 H30A 109.7
O2 C30 H30B 109.7
C31 C30 H30B 109.7
H30A C30 H30B 108.2
C30 C31 C32 114.5(10)
C30 C31 H31A 108.6
C32 C31 H31A 108.6
C30 C31 H31B 108.6
C32 C31 H31B 108.6
H31A C31 H31B 107.6
C33 C32 C31 117.4(10)
C33 C32 H32A 108.0
C31 C32 H32A 108.0
C33 C32 H32B 108.0
C31 C32 H32B 108.0
H32A C32 H32B 107.2
C32 C33 C34 113.9(10)
C32 C33 H33A 108.8
C34 C33 H33A 108.8
C32 C33 H33B 108.8
C34 C33 H33B 108.8
H33A C33 H33B 107.7
O4 C34 C33 113.1(9)
O4 C34 H34A 109.0
C33 C34 H34A 109.0
O4 C34 H34B 109.0
C33 C34 H34B 109.0
H34A C34 H34B 107.8
C36 C35 H35A 109.5
C36 C35 H35B 109.5
H35A C35 H35B 109.5
C36 C35 H35C 109.5
H35A C35 H35C 109.5
H35B C35 H35C 109.5
O5 C36 C35 112.6(10)
O5 C36 H36A 109.1
C35 C36 H36A 109.1
O5 C36 H36B 109.1
C35 C36 H36B 109.1
H36A C36 H36B 107.8
O5 C37 C38 112.0(10)
O5 C37 H37A 109.2
C38 C37 H37A 109.2
O5 C37 H37B 109.2
C38 C37 H37B 109.2
H37A C37 H37B 107.9
C37 C38 H38A 109.5
C37 C38 H38B 109.5
H38A C38 H38B 109.5
C37 C38 H38C 109.5
H38A C38 H38C 109.5
H38B C38 H38C 109.5
C40 C39 H39A 109.5
C40 C39 H39B 109.5
H39A C39 H39B 109.5
C40 C39 H39C 109.5
H39A C39 H39C 109.5
H39B C39 H39C 109.5
O6 C40 C39 112.7(13)
O6 C40 H40A 109.0
C39 C40 H40A 109.0
O6 C40 H40B 109.0
C39 C40 H40B 109.0
H40A C40 H40B 107.8
C42 C41 O6 113.(2)
C42 C41 H41A 108.9
O6 C41 H41A 108.9
C42 C41 H41B 108.9
O6 C41 H41B 108.9
H41A C41 H41B 107.7
C41 C42 H42A 109.5
C41 C42 H42B 109.5
H42A C42 H42B 109.5
C41 C42 H42C 109.5
H42A C42 H42C 109.5
H42B C42 H42C 109.5
O2 Li1 O1 128.1(9)
O2 Li1 N2 86.9(8)
O1 Li1 N2 127.0(9)
O2 Li1 N1 127.5(9)
O1 Li1 N1 86.6(8)
N2 Li1 N1 102.3(8)
O2 Li1 C1 157.1(9)
O1 Li1 C1 31.3(4)
N2 Li1 C1 114.0(8)
N1 Li1 C1 59.4(6)
O5 Li2 N1 124.0(9)
O5 Li2 N2 127.9(9)
N1 Li2 N2 108.1(9)
O4 Li3 O3 120.3(9)
O4 Li3 N3 132.7(11)
O3 Li3 N3 87.7(8)
O4 Li3 N4 88.2(8)
O3 Li3 N4 130.2(10)
N3 Li3 N4 102.0(8)
O4 Li3 C13 151.3(9)
O3 Li3 C13 31.7(4)
N3 Li3 C13 61.2(6)
N4 Li3 C13 115.2(8)
N3 Li4 O6 129.7(11)
N3 Li4 N4 108.2(10)
O6 Li4 N4 122.1(10)
C4 N1 C2 110.3(8)
C4 N1 Li2 112.1(8)
C2 N1 Li2 126.8(8)
C4 N1 Li1 126.4(8)
C2 N1 Li1 103.8(8)
Li2 N1 Li1 74.8(7)
C10 N2 C8 107.3(8)
C10 N2 Li2 113.6(8)
C8 N2 Li2 130.6(8)
C10 N2 Li1 123.4(8)
C8 N2 Li1 104.7(8)
Li2 N2 Li1 74.8(8)
C16 N3 C14 108.8(8)
C16 N3 Li4 111.4(9)
C14 N3 Li4 130.4(9)
C16 N3 Li3 123.7(9)
C14 N3 Li3 104.6(8)
Li4 N3 Li3 75.6(8)
C20 N4 C22 108.5(9)
C20 N4 Li4 132.9(10)
C22 N4 Li4 112.0(9)
C20 N4 Li3 103.0(8)
C22 N4 Li3 122.8(9)
Li4 N4 Li3 74.0(8)
C25 O1 C1 113.6(8)
C25 O1 Li1 135.1(9)
C1 O1 Li1 101.3(8)
C30 O2 C7 110.8(8)
C30 O2 Li1 129.1(8)
C7 O2 Li1 100.7(8)
C13 O3 C29 112.8(8)
C13 O3 Li3 101.2(8)
C29 O3 Li3 131.7(9)
C34 O4 C19 114.4(8)
C34 O4 Li3 129.8(9)
C19 O4 Li3 101.9(8)
C37 O5 C36 115.3(9)
C37 O5 Li2 118.0(8)
C36 O5 Li2 126.7(9)
C40 O6 C41 119.5(12)
C40 O6 Li4 122.9(10)
C41 O6 Li4 117.4(11)

loop_
_geom_bond_atom_site_label_1
_geom_bond_atom_site_label_2
_geom_bond_distance
C1 O1 1.439(12)
C1 C2 1.480(14)
C1 Li1 2.72(2)
C1 H1A 0.99
C1 H1B 0.99
C2 N1 1.482(13)
C2 C3 1.522(15)
C2 H2 1.0
C3 H3A 0.98
C3 H3B 0.98
C3 H3C 0.98
C4 N1 1.455(13)
C4 C6 1.505(15)
C4 C5 1.521(15)
C4 H4 1.0
C5 H5A 0.98
C5 H5B 0.98
C5 H5C 0.98
C6 H6A 0.98
C6 H6B 0.98
C6 H6C 0.98
C7 O2 1.442(12)
C7 C8 1.489(14)
C7 H7A 0.99
C7 H7B 0.99
C8 N2 1.483(13)
C8 C9 1.542(14)
C8 H8 1.0
C9 H9A 0.98
C9 H9B 0.98
C9 H9C 0.98
C10 N2 1.472(13)
C10 C12 1.511(14)
C10 C11 1.514(15)
C10 H10 1.0
C11 H11A 0.98
C11 H11B 0.98
C11 H11C 0.98
C12 H12A 0.98
C12 H12B 0.98
C12 H12C 0.98
C13 O3 1.425(12)
C13 C14 1.523(15)
C13 Li3 2.66(2)
C13 H13A 0.99
C13 H13B 0.99
C14 N3 1.472(13)
C14 C15 1.520(16)
C14 H14 1.0
C15 H15A 0.98
C15 H15B 0.98
C15 H15C 0.98
C16 N3 1.457(13)
C16 C17 1.494(16)
C16 C18 1.531(15)
C16 H16 1.0
C17 H17A 0.98
C17 H17B 0.98
C17 H17C 0.98
C18 H18A 0.98
C18 H18B 0.98
C18 H18C 0.98
C19 O4 1.436(12)
C19 C20 1.494(15)
C19 H19A 0.99
C19 H19B 0.99
C20 N4 1.455(13)
C20 C21 1.519(15)
C20 H20 1.0
C21 H21A 0.98
C21 H21B 0.98
C21 H21C 0.98
C22 N4 1.455(14)
C22 C24 1.502(16)
C22 C23 1.549(17)
C22 H22 1.0
C23 H23A 0.98
C23 H23B 0.98
C23 H23C 0.98
C24 H24A 0.98
C24 H24B 0.98
C24 H24C 0.98
C25 O1 1.424(12)
C25 C26 1.479(15)
C25 H25A 0.99
C25 H25B 0.99
C26 C27 1.552(15)
C26 H26A 0.99
C26 H26B 0.99
C27 C28 1.502(15)
C27 H27A 0.99
C27 H27B 0.99
C28 C29 1.540(14)
C28 H28A 0.99
C28 H28B 0.99
C29 O3 1.431(12)
C29 H29A 0.99
C29 H29B 0.99
C30 O2 1.430(12)
C30 C31 1.488(16)
C30 H30A 0.99
C30 H30B 0.99
C31 C32 1.539(16)
C31 H31A 0.99
C31 H31B 0.99
C32 C33 1.508(16)
C32 H32A 0.99
C32 H32B 0.99
C33 C34 1.536(16)
C33 H33A 0.99
C33 H33B 0.99
C34 O4 1.415(11)
C34 H34A 0.99
C34 H34B 0.99
C35 C36 1.486(17)
C35 H35A 0.98
C35 H35B 0.98
C35 H35C 0.98
C36 O5 1.421(12)
C36 H36A 0.99
C36 H36B 0.99
C37 O5 1.415(13)
C37 C38 1.506(16)
C37 H37A 0.99
C37 H37B 0.99
C38 H38A 0.98
C38 H38B 0.98
C38 H38C 0.98
C39 C40 1.48(2)
C39 H39A 0.98
C39 H39B 0.98
C39 H39C 0.98
C40 O6 1.407(14)
C40 H40A 0.99
C40 H40B 0.99
C41 C42 1.29(2)
C41 O6 1.47(2)
C41 H41A 0.99
C41 H41B 0.99
C42 H42A 0.98
C42 H42B 0.98
C42 H42C 0.98
Li1 O2 2.03(2)
Li1 O1 2.04(2)
Li1 N2 2.078(19)
Li1 N1 2.10(2)
Li2 O5 1.918(19)
Li2 N1 1.999(18)
Li2 N2 2.020(18)
Li3 O4 1.96(2)
Li3 O3 1.988(19)
Li3 N3 2.06(2)
Li3 N4 2.088(18)
Li4 N3 1.967(19)
Li4 O6 1.97(2)
Li4 N4 2.01(2)

loop_
_geom_torsion_atom_site_label_1
_geom_torsion_atom_site_label_2
_geom_torsion_atom_site_label_3
_geom_torsion_atom_site_label_4
_geom_torsion
O1 C1 C2 N1 55.6(11)
Li1 C1 C2 N1 19.8(8)
O1 C1 C2 C3 -175.9(8)
Li1 C1 C2 C3 148.3(9)
O2 C7 C8 N2 56.9(11)
O2 C7 C8 C9 177.7(8)
O3 C13 C14 N3 52.4(12)
Li3 C13 C14 N3 16.2(8)
O3 C13 C14 C15 178.8(8)
Li3 C13 C14 C15 142.6(9)
O4 C19 C20 N4 56.0(12)
O4 C19 C20 C21 -177.2(9)
O1 C25 C26 C27 171.7(9)
C25 C26 C27 C28 -177.3(10)
C26 C27 C28 C29 -177.5(9)
C27 C28 C29 O3 178.8(9)
O2 C30 C31 C32 72.3(13)
C30 C31 C32 C33 65.7(14)
C31 C32 C33 C34 171.5(9)
C32 C33 C34 O4 -57.2(13)
C6 C4 N1 C2 -166.9(10)
C5 C4 N1 C2 69.2(12)
C6 C4 N1 Li2 -19.8(13)
C5 C4 N1 Li2 -143.8(10)
C6 C4 N1 Li1 67.1(13)
C5 C4 N1 Li1 -56.9(13)
C1 C2 N1 C4 -164.2(9)
C3 C2 N1 C4 70.9(11)
C1 C2 N1 Li2 54.8(13)
C3 C2 N1 Li2 -70.1(13)
C1 C2 N1 Li1 -26.3(11)
C3 C2 N1 Li1 -151.2(9)
C12 C10 N2 C8 -155.3(8)
C11 C10 N2 C8 82.1(10)
C12 C10 N2 Li2 -3.6(11)
C11 C10 N2 Li2 -126.3(9)
C12 C10 N2 Li1 83.2(11)
C11 C10 N2 Li1 -39.5(13)
C7 C8 N2 C10 -160.4(8)
C9 C8 N2 C10 83.4(10)
C7 C8 N2 Li2 54.7(13)
C9 C8 N2 Li2 -61.5(14)
C7 C8 N2 Li1 -27.8(11)
C9 C8 N2 Li1 -143.9(9)
C17 C16 N3 C14 -163.2(10)
C18 C16 N3 C14 75.3(12)
C17 C16 N3 Li4 -12.9(14)
C18 C16 N3 Li4 -134.4(11)
C17 C16 N3 Li3 73.7(13)
C18 C16 N3 Li3 -47.8(13)
C15 C14 N3 C16 83.3(11)
C13 C14 N3 C16 -155.4(9)
C15 C14 N3 Li4 -59.4(15)
C13 C14 N3 Li4 61.9(14)
C15 C14 N3 Li3 -142.8(10)
C13 C14 N3 Li3 -21.5(11)
C19 C20 N4 C22 -159.8(9)
C21 C20 N4 C22 77.1(12)
C19 C20 N4 Li4 51.9(14)
C21 C20 N4 Li4 -71.2(15)
C19 C20 N4 Li3 -28.3(12)
C21 C20 N4 Li3 -151.4(11)
C24 C22 N4 C20 80.8(12)
C23 C22 N4 C20 -159.5(10)
C24 C22 N4 Li4 -123.8(11)
C23 C22 N4 Li4 -4.1(12)
C24 C22 N4 Li3 -39.1(14)
C23 C22 N4 Li3 80.6(12)
C26 C25 O1 C1 -176.8(9)
C26 C25 O1 Li1 45.4(14)
C2 C1 O1 C25 157.6(9)
Li1 C1 O1 C25 -151.1(10)
C2 C1 O1 Li1 -51.3(10)
C31 C30 O2 C7 -176.9(9)
C31 C30 O2 Li1 58.7(14)
C8 C7 O2 C30 168.6(9)
C8 C7 O2 Li1 -52.1(10)
C14 C13 O3 C29 162.6(9)
Li3 C13 O3 C29 -145.0(10)
C14 C13 O3 Li3 -52.4(11)
C28 C29 O3 C13 176.4(9)
C28 C29 O3 Li3 45.3(13)
C33 C34 O4 C19 -75.0(12)
C33 C34 O4 Li3 152.8(10)
C20 C19 O4 C34 165.3(9)
C20 C19 O4 Li3 -50.2(11)
C38 C37 O5 C36 86.8(12)
C38 C37 O5 Li2 -89.3(12)
C35 C36 O5 C37 83.4(14)
C35 C36 O5 Li2 -100.9(13)
C39 C40 O6 C41 75.8(19)
C39 C40 O6 Li4 -97.7(16)
C42 C41 O6 C40 78.(2)
C42 C41 O6 Li4 -108.(2)
